data_7228923
loop_
_publ_author_name
'Helttunen, Kaisa'
'Annala, Riia'
'Suhonen, Aku'
'Nauha, Elisa'
'Linnanto, Juha'
'Nissinen, Maija'

_publ_section_title
;
 Supramolecular chirality and symmetry breaking of fluoride complexes of
 achiral foldamers
;
_journal_name_full CrystEngComm
_journal_paper_doi 10.1039/C7CE01109A
_journal_year 2017
_chemical_formula_moiety 'C26 H21 N5 O3, C16 H36 N, F'
_chemical_formula_sum 'C42 H57 F N6 O3'
_chemical_formula_weight 712.93
_chemical_name_common
'N2-(2-aminophenyl)-N6-(2-benzamidophenyl)pyridine-2,6-dicarboxamide tetra-butyl ammonium fluoride complex'
_space_group_crystal_system monoclinic
_space_group_IT_number 14
_space_group_name_Hall '-P 2ybc'
_space_group_name_H-M_alt 'P 1 21/c 1'
_symmetry_space_group_name_Hall '-P 2ybc'
_symmetry_space_group_name_H-M 'P 1 21/c 1'
_atom_sites_solution_hydrogens mixed
_audit_creation_method SHELXL-2014/6
_audit_update_record
;
2017-08-04 deposited with the CCDC.
2017-08-16 downloaded from the CCDC.
;
_cell_angle_alpha 90
_cell_angle_beta 92.177(4)
_cell_angle_gamma 90
_cell_formula_units_Z 4
_cell_length_a 19.7472(9)
_cell_length_b 11.8235(6)
_cell_length_c 16.8496(6)
_cell_measurement_reflns_used 4854
_cell_measurement_temperature 120(2)
_cell_measurement_theta_max 75.6750
_cell_measurement_theta_min 3.7340
_cell_volume 3931.2(3)
_computing_structure_refinement 'SHELXL-2014/6 (Sheldrick, 2014)'
_diffrn_ambient_temperature 120(2)
_diffrn_detector 'CCD plate'
_diffrn_detector_area_resol_mean 5.1977
_diffrn_detector_type Atlas
_diffrn_measured_fraction_theta_full 0.995
_diffrn_measured_fraction_theta_max 0.970
_diffrn_measurement_device 'four-circle diffractometer'
_diffrn_measurement_device_type 'SuperNova, Dual, Cu at zero, Atlas'
_diffrn_measurement_method '\w scans'
_diffrn_radiation_monochromator mirror
_diffrn_radiation_type CuK\a
_diffrn_radiation_wavelength 1.54184
_diffrn_reflns_av_R_equivalents 0.0268
_diffrn_reflns_av_unetI/netI 0.0351
_diffrn_reflns_Laue_measured_fraction_full 0.995
_diffrn_reflns_Laue_measured_fraction_max 0.970
_diffrn_reflns_limit_h_max 24
_diffrn_reflns_limit_h_min -24
_diffrn_reflns_limit_k_max 9
_diffrn_reflns_limit_k_min -14
_diffrn_reflns_limit_l_max 19
_diffrn_reflns_limit_l_min -21
_diffrn_reflns_number 15553
_diffrn_reflns_point_group_measured_fraction_full 0.995
_diffrn_reflns_point_group_measured_fraction_max 0.970
_diffrn_reflns_theta_full 67.684
_diffrn_reflns_theta_max 77.067
_diffrn_reflns_theta_min 4.359
_diffrn_source 'micro-focus sealed X-ray tube'
_diffrn_source_type 'SuperNova (Cu) X-ray Source'
_exptl_absorpt_coefficient_mu 0.637
_exptl_absorpt_correction_T_max 0.988
_exptl_absorpt_correction_T_min 0.982
_exptl_absorpt_correction_type analytical
_exptl_absorpt_process_details
;
CrysAlisPro 1.171.38.41 (Rigaku Oxford Diffraction, 2015)
Analytical numeric absorption correction using a multifaceted crystal
            model based on expressions derived by R.C. Clark & J.S. Reid.
(Clark, R. C. & Reid, J. S. (1995). Acta Cryst. A51, 887-897)
Empirical absorption correction using spherical harmonics,
 implemented in SCALE3 ABSPACK scaling algorithm.
;
_exptl_crystal_colour Yellow
_exptl_crystal_density_diffrn 1.205
_exptl_crystal_description block
_exptl_crystal_F_000 1536
_exptl_crystal_recrystallization_method 'Re-crystallisation from solvent: deuterated acetone'
_exptl_crystal_size_max 0.146
_exptl_crystal_size_mid 0.118
_exptl_crystal_size_min 0.101
_refine_diff_density_max 0.411
_refine_diff_density_min -0.311
_refine_diff_density_rms 0.048
_refine_ls_extinction_method none
_refine_ls_goodness_of_fit_ref 1.024
_refine_ls_hydrogen_treatment mixed
_refine_ls_matrix_type full
_refine_ls_number_parameters 488
_refine_ls_number_reflns 8052
_refine_ls_number_restraints 0
_refine_ls_restrained_S_all 1.024
_refine_ls_R_factor_all 0.0684
_refine_ls_R_factor_gt 0.0514
_refine_ls_shift/su_max 0.000
_refine_ls_shift/su_mean 0.000
_refine_ls_structure_factor_coef Fsqd
_refine_ls_weighting_details 'w=1/[\s^2^(Fo^2^)+(0.0802P)^2^+0.8076P] where P=(Fo^2^+2Fc^2^)/3'
_refine_ls_weighting_scheme calc
_refine_ls_wR_factor_gt 0.1332
_refine_ls_wR_factor_ref 0.1469
_reflns_Friedel_coverage 0.000
_reflns_number_gt 6247
_reflns_number_total 8052
_reflns_threshold_expression 'I > 2\s(I)'
_cod_data_source_file c7ce01109a2.cif
_cod_data_source_block 4-TBAF
_cod_database_code 7228923
_shelx_space_group_comment
;
The symmetry employed for this shelxl refinement is uniquely defined
by the following loop, which should always be used as a source of
symmetry information in preference to the above space-group names.
They are only intended as comments.
;
_shelx_estimated_absorpt_t_min 0.913
_shelx_estimated_absorpt_t_max 0.938
_oxdiff_exptl_absorpt_empirical_full_min 0.778
_oxdiff_exptl_absorpt_empirical_full_max 1.352
_oxdiff_exptl_absorpt_empirical_details
;
Empirical correction (ABSPACK) includes:
- Absorption correction using spherical harmonics
- Frame scaling
;
_shelxl_version_number 2014/6

loop_
_space_group_symop_operation_xyz
'x, y, z'
'-x, y+1/2, -z+1/2'
'-x, -y, -z'
'x, -y-1/2, z-1/2'

loop_
_atom_site_label
_atom_site_type_symbol
_atom_site_fract_x
_atom_site_fract_y
_atom_site_fract_z
_atom_site_U_iso_or_equiv
_atom_site_adp_type
_atom_site_occupancy
_atom_site_site_symmetry_order
_atom_site_calc_flag
_atom_site_refinement_flags_posn
_atom_site_refinement_flags_adp
F1 F 0.25589(5) 0.61346(9) 0.58583(5) 0.0332(2) Uani 1 1 d . .
O1 O 0.34755(7) 0.83416(12) 0.80355(8) 0.0412(3) Uani 1 1 d . .
O2 O 0.05421(6) 0.63776(11) 0.73961(8) 0.0370(3) Uani 1 1 d . .
O3 O 0.23311(7) 0.19609(11) 0.56518(8) 0.0413(3) Uani 1 1 d . .
N1 N 0.28407(7) 0.74831(13) 0.70513(8) 0.0312(3) Uani 1 1 d . .
H1N H 0.2815(12) 0.694(2) 0.6661(15) 0.047 Uiso 1 1 d . U
N2 N 0.15313(7) 0.66358(13) 0.67436(8) 0.0298(3) Uani 1 1 d . .
H2N H 0.1819(13) 0.628(2) 0.6493(15) 0.045 Uiso 1 1 d . U
N3 N 0.26898(7) 0.38027(13) 0.56588(8) 0.0318(3) Uani 1 1 d . .
H3N H 0.2575(12) 0.450(2) 0.5782(15) 0.048 Uiso 1 1 d . U
N4 N 0.15845(7) 0.44348(12) 0.64133(8) 0.0295(3) Uani 1 1 d . .
N5 N 0.30723(9) 0.52859(15) 0.44590(10) 0.0418(4) Uani 1 1 d . .
H5N1 H 0.2863(14) 0.564(2) 0.4850(18) 0.063 Uiso 1 1 d . U
H5N2 H 0.3236(14) 0.576(3) 0.4072(18) 0.063 Uiso 1 1 d . U
C1 C 0.39117(10) 0.58222(18) 0.69152(11) 0.0413(4) Uani 1 1 d . .
H1 H 0.3524 0.5741 0.6568 0.050 Uiso 1 1 calc R U
C2 C 0.44337(11) 0.5040(2) 0.68940(13) 0.0477(5) Uani 1 1 d . .
H2 H 0.4402 0.4424 0.6532 0.057 Uiso 1 1 calc R U
C3 C 0.50024(10) 0.51497(19) 0.73971(12) 0.0434(4) Uani 1 1 d . .
H3 H 0.5354 0.4603 0.7390 0.052 Uiso 1 1 calc R U
C4 C 0.50525(10) 0.60610(19) 0.79087(12) 0.0437(4) Uani 1 1 d . .
H4 H 0.5447 0.6153 0.8243 0.052 Uiso 1 1 calc R U
C5 C 0.45326(10) 0.68395(18) 0.79374(11) 0.0395(4) Uani 1 1 d . .
H5 H 0.4569 0.7458 0.8297 0.047 Uiso 1 1 calc R U
C6 C 0.39543(9) 0.67235(16) 0.74417(9) 0.0320(3) Uani 1 1 d . .
C7 C 0.34064(9) 0.75928(15) 0.75300(9) 0.0315(3) Uani 1 1 d . .
C8 C 0.22813(9) 0.82342(15) 0.70505(9) 0.0312(3) Uani 1 1 d . .
C9 C 0.23644(10) 0.93916(16) 0.71901(11) 0.0365(4) Uani 1 1 d . .
H9 H 0.2806 0.9689 0.7294 0.044 Uiso 1 1 calc R U
C10 C 0.18112(10) 1.01075(16) 0.71779(11) 0.0398(4) Uani 1 1 d . .
H10 H 0.1875 1.0891 0.7281 0.048 Uiso 1 1 calc R U
C11 C 0.11652(10) 0.96928(16) 0.70172(11) 0.0384(4) Uani 1 1 d . .
H11 H 0.0787 1.0189 0.7010 0.046 Uiso 1 1 calc R U
C12 C 0.10734(9) 0.85435(16) 0.68664(10) 0.0345(4) Uani 1 1 d . .
H12 H 0.0631 0.8259 0.6746 0.041 Uiso 1 1 calc R U
C13 C 0.16247(9) 0.78083(15) 0.68911(9) 0.0308(3) Uani 1 1 d . .
C14 C 0.10056(8) 0.60193(15) 0.69930(9) 0.0305(3) Uani 1 1 d . .
C15 C 0.10265(8) 0.47937(15) 0.67627(9) 0.0301(3) Uani 1 1 d . .
C16 C 0.04900(9) 0.40800(16) 0.69248(10) 0.0356(4) Uani 1 1 d . .
H16 H 0.0101 0.4361 0.7175 0.043 Uiso 1 1 calc R U
C17 C 0.05336(9) 0.29502(17) 0.67144(11) 0.0385(4) Uani 1 1 d . .
H17 H 0.0176 0.2441 0.6820 0.046 Uiso 1 1 calc R U
C18 C 0.11099(9) 0.25760(16) 0.63468(10) 0.0351(4) Uani 1 1 d . .
H18 H 0.1154 0.1807 0.6194 0.042 Uiso 1 1 calc R U
C19 C 0.16216(9) 0.33506(15) 0.62067(9) 0.0311(3) Uani 1 1 d . .
C20 C 0.22545(9) 0.29698(15) 0.58125(9) 0.0324(3) Uani 1 1 d . .
C21 C 0.33194(9) 0.36502(16) 0.52912(10) 0.0323(3) Uani 1 1 d . .
C22 C 0.37379(9) 0.27412(17) 0.54940(11) 0.0380(4) Uani 1 1 d . .
H22 H 0.3600 0.2207 0.5877 0.046 Uiso 1 1 calc R U
C23 C 0.43573(10) 0.26093(19) 0.51397(13) 0.0461(5) Uani 1 1 d . .
H23 H 0.4639 0.1980 0.5271 0.055 Uiso 1 1 calc R U
C24 C 0.45608(11) 0.3403(2) 0.45935(14) 0.0510(5) Uani 1 1 d . .
H24 H 0.4986 0.3322 0.4355 0.061 Uiso 1 1 calc R U
C25 C 0.41491(11) 0.4310(2) 0.43943(12) 0.0465(5) Uani 1 1 d . .
H25 H 0.4300 0.4856 0.4027 0.056 Uiso 1 1 calc R U
C26 C 0.35133(9) 0.44445(16) 0.47227(10) 0.0365(4) Uani 1 1 d . .
N6 N 0.21108(8) -0.06460(13) 0.42432(8) 0.0347(3) Uani 1 1 d . .
C101 C 0.09392(14) -0.4460(2) 0.45858(14) 0.0546(5) Uani 1 1 d . .
H10A H 0.0781 -0.5105 0.4264 0.082 Uiso 1 1 calc R U
H10B H 0.0552 -0.4100 0.4831 0.082 Uiso 1 1 calc R U
H10C H 0.1262 -0.4724 0.5002 0.082 Uiso 1 1 calc R U
C102 C 0.12851(11) -0.36099(17) 0.40604(11) 0.0413(4) Uani 1 1 d . .
H10D H 0.0962 -0.3374 0.3628 0.050 Uiso 1 1 calc R U
H10E H 0.1675 -0.3981 0.3814 0.050 Uiso 1 1 calc R U
C103 C 0.15355(10) -0.25644(16) 0.45095(10) 0.0376(4) Uani 1 1 d . .
H10F H 0.1154 -0.2195 0.4773 0.045 Uiso 1 1 calc R U
H10G H 0.1882 -0.2780 0.4922 0.045 Uiso 1 1 calc R U
C104 C 0.18389(10) -0.17595(16) 0.39197(10) 0.0364(4) Uani 1 1 d . .
H10H H 0.2213 -0.2157 0.3662 0.044 Uiso 1 1 calc R U
H10I H 0.1488 -0.1591 0.3501 0.044 Uiso 1 1 calc R U
C105 C 0.06785(12) 0.22682(19) 0.43112(14) 0.0517(5) Uani 1 1 d . .
H10J H 0.0614 0.2386 0.3738 0.077 Uiso 1 1 calc R U
H10K H 0.1158 0.2373 0.4466 0.077 Uiso 1 1 calc R U
H10L H 0.0404 0.2815 0.4595 0.077 Uiso 1 1 calc R U
C106 C 0.04611(10) 0.10722(17) 0.45212(12) 0.0432(4) Uani 1 1 d . .
H10M H -0.0016 0.0959 0.4337 0.052 Uiso 1 1 calc R U
H10N H 0.0485 0.0984 0.5106 0.052 Uiso 1 1 calc R U
C107 C 0.09004(10) 0.01616(18) 0.41513(11) 0.0424(4) Uani 1 1 d . .
H10O H 0.0649 -0.0563 0.4127 0.051 Uiso 1 1 calc R U
H10P H 0.1004 0.0383 0.3602 0.051 Uiso 1 1 calc R U
C108 C 0.15590(9) 0.00086(16) 0.46421(10) 0.0364(4) Uani 1 1 d . .
H10Q H 0.1738 0.0766 0.4786 0.044 Uiso 1 1 calc R U
H10R H 0.1454 -0.0384 0.5142 0.044 Uiso 1 1 calc R U
C109 C 0.32066(15) 0.2784(2) 0.29580(16) 0.0645(6) Uani 1 1 d . .
H10S H 0.3227 0.3134 0.2432 0.097 Uiso 1 1 calc R U
H10T H 0.3667 0.2620 0.3164 0.097 Uiso 1 1 calc R U
H10U H 0.2986 0.3303 0.3320 0.097 Uiso 1 1 calc R U
C110 C 0.28116(15) 0.1714(2) 0.28939(14) 0.0596(6) Uani 1 1 d . .
H11A H 0.3050 0.1185 0.2544 0.071 Uiso 1 1 calc R U
H11B H 0.2363 0.1880 0.2638 0.071 Uiso 1 1 calc R U
C111 C 0.27038(12) 0.11264(19) 0.36893(12) 0.0478(5) Uani 1 1 d . .
H11C H 0.3145 0.1010 0.3976 0.057 Uiso 1 1 calc R U
H11D H 0.2416 0.1603 0.4023 0.057 Uiso 1 1 calc R U
C112 C 0.23637(11) 0.00000(17) 0.35311(10) 0.0408(4) Uani 1 1 d . .
H11E H 0.2688 -0.0491 0.3259 0.049 Uiso 1 1 calc R U
H11F H 0.1973 0.0128 0.3156 0.049 Uiso 1 1 calc R U
C113 C 0.40745(14) -0.0881(3) 0.57297(19) 0.0712(8) Uani 1 1 d . .
H11G H 0.4287 -0.0310 0.5398 0.107 Uiso 1 1 calc R U
H11H H 0.4416 -0.1202 0.6102 0.107 Uiso 1 1 calc R U
H11I H 0.3714 -0.0528 0.6027 0.107 Uiso 1 1 calc R U
C114 C 0.37828(10) -0.1792(2) 0.52168(12) 0.0472(5) Uani 1 1 d . .
H11J H 0.3540 -0.2329 0.5556 0.057 Uiso 1 1 calc R U
H11K H 0.4160 -0.2211 0.4981 0.057 Uiso 1 1 calc R U
C115 C 0.33013(10) -0.1404(2) 0.45527(12) 0.0451(5) Uani 1 1 d . .
H11N H 0.3158 -0.2066 0.4227 0.054 Uiso 1 1 calc R U
H11O H 0.3540 -0.0873 0.4206 0.054 Uiso 1 1 calc R U
C116 C 0.26775(9) -0.08252(17) 0.48653(10) 0.0364(4) Uani 1 1 d . .
H11L H 0.2502 -0.1286 0.5303 0.044 Uiso 1 1 calc R U
H11M H 0.2813 -0.0081 0.5089 0.044 Uiso 1 1 calc R U

loop_
_atom_site_aniso_label
_atom_site_aniso_U_11
_atom_site_aniso_U_22
_atom_site_aniso_U_33
_atom_site_aniso_U_23
_atom_site_aniso_U_13
_atom_site_aniso_U_12
F1 0.0350(5) 0.0370(5) 0.0279(4) -0.0024(4) 0.0051(4) -0.0019(4)
O1 0.0443(7) 0.0438(8) 0.0350(6) -0.0110(6) -0.0032(5) 0.0041(6)
O2 0.0350(6) 0.0399(7) 0.0366(6) -0.0018(5) 0.0097(5) 0.0017(5)
O3 0.0438(7) 0.0339(7) 0.0467(7) -0.0068(6) 0.0077(6) -0.0015(5)
N1 0.0309(7) 0.0337(7) 0.0291(6) -0.0030(6) 0.0021(5) 0.0000(6)
N2 0.0302(7) 0.0316(7) 0.0279(6) -0.0022(5) 0.0037(5) -0.0006(5)
N3 0.0325(7) 0.0331(8) 0.0301(7) -0.0024(6) 0.0037(5) -0.0001(6)
N4 0.0305(7) 0.0336(7) 0.0245(6) 0.0005(5) 0.0004(5) -0.0012(5)
N5 0.0506(9) 0.0441(9) 0.0316(7) 0.0072(7) 0.0119(6) 0.0100(7)
C1 0.0360(9) 0.0467(11) 0.0408(9) -0.0081(8) -0.0050(7) 0.0049(8)
C2 0.0448(10) 0.0513(12) 0.0466(10) -0.0137(9) -0.0045(8) 0.0089(9)
C3 0.0374(9) 0.0523(12) 0.0404(10) -0.0003(8) -0.0002(7) 0.0100(8)
C4 0.0379(9) 0.0535(12) 0.0393(9) -0.0012(9) -0.0054(7) 0.0022(8)
C5 0.0384(9) 0.0473(11) 0.0325(8) -0.0032(8) -0.0026(7) 0.0005(8)
C6 0.0337(8) 0.0359(9) 0.0267(7) 0.0008(6) 0.0034(6) -0.0015(7)
C7 0.0338(8) 0.0355(9) 0.0254(7) 0.0003(6) 0.0030(6) -0.0011(7)
C8 0.0349(8) 0.0317(8) 0.0271(7) 0.0010(6) 0.0036(6) 0.0010(7)
C9 0.0389(9) 0.0340(9) 0.0367(8) 0.0000(7) 0.0036(7) -0.0027(7)
C10 0.0466(10) 0.0307(9) 0.0424(9) 0.0017(7) 0.0044(8) 0.0027(8)
C11 0.0399(9) 0.0353(9) 0.0405(9) 0.0059(7) 0.0059(7) 0.0059(7)
C12 0.0349(8) 0.0364(9) 0.0324(8) 0.0039(7) 0.0018(6) 0.0023(7)
C13 0.0350(8) 0.0320(8) 0.0257(7) 0.0014(6) 0.0034(6) 0.0016(7)
C14 0.0307(8) 0.0365(9) 0.0244(7) 0.0008(6) 0.0008(6) 0.0013(6)
C15 0.0316(8) 0.0352(9) 0.0236(7) 0.0009(6) 0.0013(6) -0.0002(7)
C16 0.0335(8) 0.0416(10) 0.0319(8) 0.0017(7) 0.0049(6) -0.0026(7)
C17 0.0378(9) 0.0405(10) 0.0373(9) 0.0035(7) 0.0029(7) -0.0084(7)
C18 0.0383(9) 0.0345(9) 0.0325(8) 0.0016(7) 0.0004(6) -0.0038(7)
C19 0.0351(8) 0.0323(8) 0.0259(7) 0.0001(6) 0.0015(6) -0.0014(7)
C20 0.0370(8) 0.0329(9) 0.0274(7) -0.0013(6) 0.0016(6) -0.0001(7)
C21 0.0321(8) 0.0373(9) 0.0276(7) -0.0026(7) 0.0015(6) 0.0016(7)
C22 0.0392(9) 0.0395(10) 0.0353(8) 0.0024(7) 0.0025(7) 0.0035(7)
C23 0.0406(10) 0.0503(12) 0.0477(10) 0.0051(9) 0.0045(8) 0.0107(9)
C24 0.0411(10) 0.0598(14) 0.0531(12) 0.0074(10) 0.0150(9) 0.0099(9)
C25 0.0456(11) 0.0519(12) 0.0431(10) 0.0082(9) 0.0146(8) 0.0062(9)
C26 0.0406(9) 0.0386(10) 0.0305(8) 0.0000(7) 0.0040(7) 0.0041(7)
N6 0.0413(8) 0.0377(8) 0.0251(6) -0.0013(6) 0.0023(6) 0.0014(6)
C101 0.0741(15) 0.0444(12) 0.0448(11) 0.0066(9) -0.0031(10) -0.0083(11)
C102 0.0486(10) 0.0410(10) 0.0340(9) 0.0009(7) -0.0041(7) -0.0010(8)
C103 0.0456(10) 0.0377(9) 0.0295(8) 0.0006(7) 0.0013(7) 0.0030(8)
C104 0.0461(10) 0.0367(9) 0.0263(7) -0.0020(7) 0.0013(7) 0.0017(7)
C105 0.0577(13) 0.0444(12) 0.0523(12) 0.0038(9) -0.0062(9) 0.0048(10)
C106 0.0429(10) 0.0434(11) 0.0427(10) -0.0011(8) -0.0050(8) 0.0036(8)
C107 0.0456(10) 0.0446(11) 0.0365(9) -0.0037(8) -0.0065(8) 0.0038(8)
C108 0.0399(9) 0.0382(10) 0.0310(8) -0.0028(7) 0.0002(7) 0.0018(7)
C109 0.0787(17) 0.0600(15) 0.0546(13) 0.0049(11) -0.0004(12) -0.0135(13)
C110 0.0799(16) 0.0584(14) 0.0403(11) 0.0053(10) 0.0016(10) -0.0119(12)
C111 0.0559(12) 0.0487(12) 0.0385(10) 0.0026(9) -0.0007(8) -0.0066(9)
C112 0.0500(10) 0.0445(11) 0.0281(8) 0.0029(7) 0.0026(7) -0.0029(8)
C113 0.0548(14) 0.0806(19) 0.0770(17) -0.0163(15) -0.0120(12) 0.0026(13)
C114 0.0402(10) 0.0577(13) 0.0436(10) 0.0033(9) 0.0012(8) 0.0025(9)
C115 0.0426(10) 0.0551(12) 0.0378(9) -0.0012(8) 0.0040(8) 0.0068(9)
C116 0.0373(9) 0.0443(10) 0.0275(8) -0.0009(7) -0.0006(6) 0.0017(7)

loop_
_atom_type_symbol
_atom_type_description
_atom_type_scat_dispersion_real
_atom_type_scat_dispersion_imag
_atom_type_scat_source
C C 0.0181 0.0091 'International Tables Vol C Tables 4.2.6.8 and 6.1.1.4'
H H 0.0000 0.0000 'International Tables Vol C Tables 4.2.6.8 and 6.1.1.4'
N N 0.0311 0.0180 'International Tables Vol C Tables 4.2.6.8 and 6.1.1.4'
O O 0.0492 0.0322 'International Tables Vol C Tables 4.2.6.8 and 6.1.1.4'
F F 0.0727 0.0534 'International Tables Vol C Tables 4.2.6.8 and 6.1.1.4'

loop_
_exptl_crystal_face_index_h
_exptl_crystal_face_index_k
_exptl_crystal_face_index_l
_exptl_crystal_face_perp_dist
5 -1 -10 0.0556
-5 1 10 0.0534
6 -6 4 0.0730
-6 6 -4 0.0673
-7 -6 -2 0.0410
1 -7 -4 0.0618
-12 -3 0 0.0394
-6 1 -9 0.0542
1 -3 -10 0.0466
3 1 11 0.0726
-8 5 4 0.0623
-9 4 -4 0.0615
8 -5 -4 0.0738
12 2 -1 0.0550
5 7 3 0.0623
-5 -7 1 0.0487
8 6 -2 0.0592

loop_
_geom_angle_atom_site_label_1
_geom_angle_atom_site_label_2
_geom_angle_atom_site_label_3
_geom_angle
C7 N1 C8 124.33(15)
C7 N1 H1N 120.9(15)
C8 N1 H1N 114.4(15)
C14 N2 C13 124.74(15)
C14 N2 H2N 115.5(17)
C13 N2 H2N 119.7(17)
C20 N3 C21 124.72(16)
C20 N3 H3N 117.9(16)
C21 N3 H3N 117.4(16)
C19 N4 C15 118.36(15)
C26 N5 H5N1 113.6(19)
C26 N5 H5N2 115.5(18)
H5N1 N5 H5N2 115(2)
C2 C1 C6 120.13(17)
C2 C1 H1 119.9
C6 C1 H1 119.9
C1 C2 C3 120.48(19)
C1 C2 H2 119.8
C3 C2 H2 119.8
C4 C3 C2 119.44(19)
C4 C3 H3 120.3
C2 C3 H3 120.3
C3 C4 C5 120.41(18)
C3 C4 H4 119.8
C5 C4 H4 119.8
C4 C5 C6 120.39(18)
C4 C5 H5 119.8
C6 C5 H5 119.8
C1 C6 C5 119.12(17)
C1 C6 C7 124.20(16)
C5 C6 C7 116.68(16)
O1 C7 N1 123.06(16)
O1 C7 C6 119.89(15)
N1 C7 C6 117.02(15)
C9 C8 C13 118.95(16)
C9 C8 N1 121.80(16)
C13 C8 N1 119.24(16)
C10 C9 C8 120.65(18)
C10 C9 H9 119.7
C8 C9 H9 119.7
C9 C10 C11 120.56(18)
C9 C10 H10 119.7
C11 C10 H10 119.7
C10 C11 C12 119.61(17)
C10 C11 H11 120.2
C12 C11 H11 120.2
C13 C12 C11 120.48(17)
C13 C12 H12 119.8
C11 C12 H12 119.8
C12 C13 C8 119.73(17)
C12 C13 N2 120.55(16)
C8 C13 N2 119.71(15)
O2 C14 N2 125.53(17)
O2 C14 C15 120.09(16)
N2 C14 C15 114.35(14)
N4 C15 C16 122.72(17)
N4 C15 C14 116.81(15)
C16 C15 C14 120.46(15)
C17 C16 C15 118.68(17)
C17 C16 H16 120.7
C15 C16 H16 120.7
C16 C17 C18 118.78(17)
C16 C17 H17 120.6
C18 C17 H17 120.6
C17 C18 C19 118.62(17)
C17 C18 H18 120.7
C19 C18 H18 120.7
N4 C19 C18 122.84(16)
N4 C19 C20 117.26(15)
C18 C19 C20 119.90(16)
O3 C20 N3 125.71(16)
O3 C20 C19 119.77(16)
N3 C20 C19 114.52(15)
C22 C21 C26 120.62(16)
C22 C21 N3 120.83(16)
C26 C21 N3 118.55(16)
C23 C22 C21 120.37(18)
C23 C22 H22 119.8
C21 C22 H22 119.8
C24 C23 C22 119.46(19)
C24 C23 H23 120.3
C22 C23 H23 120.3
C25 C24 C23 120.36(19)
C25 C24 H24 119.8
C23 C24 H24 119.8
C24 C25 C26 121.38(19)
C24 C25 H25 119.3
C26 C25 H25 119.3
N5 C26 C25 121.14(17)
N5 C26 C21 120.98(16)
C25 C26 C21 117.74(17)
C108 N6 C104 110.65(14)
C108 N6 C116 106.78(13)
C104 N6 C116 111.64(15)
C108 N6 C112 110.88(15)
C104 N6 C112 105.94(13)
C116 N6 C112 111.02(14)
C102 C101 H10A 109.5
C102 C101 H10B 109.5
H10A C101 H10B 109.5
C102 C101 H10C 109.5
H10A C101 H10C 109.5
H10B C101 H10C 109.5
C101 C102 C103 113.12(17)
C101 C102 H10D 109.0
C103 C102 H10D 109.0
C101 C102 H10E 109.0
C103 C102 H10E 109.0
H10D C102 H10E 107.8
C104 C103 C102 108.24(15)
C104 C103 H10F 110.0
C102 C103 H10F 110.0
C104 C103 H10G 110.0
C102 C103 H10G 110.0
H10F C103 H10G 108.4
N6 C104 C103 116.94(14)
N6 C104 H10H 108.1
C103 C104 H10H 108.1
N6 C104 H10I 108.1
C103 C104 H10I 108.1
H10H C104 H10I 107.3
C106 C105 H10J 109.5
C106 C105 H10K 109.5
H10J C105 H10K 109.5
C106 C105 H10L 109.5
H10J C105 H10L 109.5
H10K C105 H10L 109.5
C105 C106 C107 112.91(18)
C105 C106 H10M 109.0
C107 C106 H10M 109.0
C105 C106 H10N 109.0
C107 C106 H10N 109.0
H10M C106 H10N 107.8
C108 C107 C106 110.34(16)
C108 C107 H10O 109.6
C106 C107 H10O 109.6
C108 C107 H10P 109.6
C106 C107 H10P 109.6
H10O C107 H10P 108.1
N6 C108 C107 115.66(15)
N6 C108 H10Q 108.4
C107 C108 H10Q 108.4
N6 C108 H10R 108.4
C107 C108 H10R 108.4
H10Q C108 H10R 107.4
C110 C109 H10S 109.5
C110 C109 H10T 109.5
H10S C109 H10T 109.5
C110 C109 H10U 109.5
H10S C109 H10U 109.5
H10T C109 H10U 109.5
C109 C110 C111 114.3(2)
C109 C110 H11A 108.7
C111 C110 H11A 108.7
C109 C110 H11B 108.7
C111 C110 H11B 108.7
H11A C110 H11B 107.6
C112 C111 C110 108.72(18)
C112 C111 H11C 109.9
C110 C111 H11C 109.9
C112 C111 H11D 109.9
C110 C111 H11D 109.9
H11C C111 H11D 108.3
C111 C112 N6 117.40(15)
C111 C112 H11E 108.0
N6 C112 H11E 108.0
C111 C112 H11F 108.0
N6 C112 H11F 108.0
H11E C112 H11F 107.2
C114 C113 H11G 109.5
C114 C113 H11H 109.5
H11G C113 H11H 109.5
C114 C113 H11I 109.5
H11G C113 H11I 109.5
H11H C113 H11I 109.5
C113 C114 C115 115.5(2)
C113 C114 H11J 108.4
C115 C114 H11J 108.4
C113 C114 H11K 108.4
C115 C114 H11K 108.4
H11J C114 H11K 107.5
C114 C115 C116 112.03(16)
C114 C115 H11N 109.2
C116 C115 H11N 109.2
C114 C115 H11O 109.2
C116 C115 H11O 109.2
H11N C115 H11O 107.9
N6 C116 C115 114.14(14)
N6 C116 H11L 108.7
C115 C116 H11L 108.7
N6 C116 H11M 108.7
C115 C116 H11M 108.7
H11L C116 H11M 107.6

loop_
_geom_bond_atom_site_label_1
_geom_bond_atom_site_label_2
_geom_bond_distance
O1 C7 1.232(2)
O2 C14 1.235(2)
O3 C20 1.234(2)
N1 C7 1.359(2)
N1 C8 1.417(2)
N1 H1N 0.92(3)
N2 C14 1.349(2)
N2 C13 1.419(2)
N2 H2N 0.83(3)
N3 C20 1.339(2)
N3 C21 1.421(2)
N3 H3N 0.88(3)
N4 C19 1.331(2)
N4 C15 1.338(2)
N5 C26 1.384(2)
N5 H5N1 0.89(3)
N5 H5N2 0.93(3)
C1 C2 1.386(3)
C1 C6 1.387(3)
C1 H1 0.9500
C2 C3 1.387(3)
C2 H2 0.9500
C3 C4 1.381(3)
C3 H3 0.9500
C4 C5 1.381(3)
C4 H4 0.9500
C5 C6 1.396(2)
C5 H5 0.9500
C6 C7 1.504(2)
C8 C9 1.397(3)
C8 C13 1.407(2)
C9 C10 1.382(3)
C9 H9 0.9500
C10 C11 1.384(3)
C10 H10 0.9500
C11 C12 1.393(3)
C11 H11 0.9500
C12 C13 1.392(2)
C12 H12 0.9500
C14 C15 1.501(2)
C15 C16 1.390(2)
C16 C17 1.386(3)
C16 H16 0.9500
C17 C18 1.388(3)
C17 H17 0.9500
C18 C19 1.391(2)
C18 H18 0.9500
C19 C20 1.506(2)
C21 C22 1.391(3)
C21 C26 1.405(3)
C22 C23 1.390(3)
C22 H22 0.9500
C23 C24 1.385(3)
C23 H23 0.9500
C24 C25 1.380(3)
C24 H24 0.9500
C25 C26 1.400(3)
C25 H25 0.9500
N6 C108 1.514(2)
N6 C104 1.515(2)
N6 C116 1.519(2)
N6 C112 1.523(2)
C101 C102 1.519(3)
C101 H10A 0.9800
C101 H10B 0.9800
C101 H10C 0.9800
C102 C103 1.522(3)
C102 H10D 0.9900
C102 H10E 0.9900
C103 C104 1.516(3)
C103 H10F 0.9900
C103 H10G 0.9900
C104 H10H 0.9900
C104 H10I 0.9900
C105 C106 1.523(3)
C105 H10J 0.9800
C105 H10K 0.9800
C105 H10L 0.9800
C106 C107 1.530(3)
C106 H10M 0.9900
C106 H10N 0.9900
C107 C108 1.525(2)
C107 H10O 0.9900
C107 H10P 0.9900
C108 H10Q 0.9900
C108 H10R 0.9900
C109 C110 1.488(3)
C109 H10S 0.9800
C109 H10T 0.9800
C109 H10U 0.9800
C110 C111 1.531(3)
C110 H11A 0.9900
C110 H11B 0.9900
C111 C112 1.511(3)
C111 H11C 0.9900
C111 H11D 0.9900
C112 H11E 0.9900
C112 H11F 0.9900
C113 C114 1.484(3)
C113 H11G 0.9800
C113 H11H 0.9800
C113 H11I 0.9800
C114 C115 1.512(3)
C114 H11J 0.9900
C114 H11K 0.9900
C115 C116 1.521(3)
C115 H11N 0.9900
C115 H11O 0.9900
C116 H11L 0.9900
C116 H11M 0.9900

loop_
_geom_hbond_atom_site_label_D
_geom_hbond_atom_site_label_H
_geom_hbond_atom_site_label_A
_geom_hbond_distance_DH
_geom_hbond_distance_HA
_geom_hbond_distance_DA
_geom_hbond_angle_DHA
_geom_hbond_site_symmetry_A
N1 H1N F1 0.92(3) 1.71(3) 2.6092(17) 164(2) .
N2 H2N F1 0.83(3) 1.85(3) 2.6313(17) 155(2) .
N2 H2N N4 0.83(3) 2.23(2) 2.664(2) 112(2) .
N3 H3N F1 0.88(3) 1.94(3) 2.7908(19) 162(2) .
N3 H3N N4 0.88(3) 2.26(2) 2.674(2) 108.5(19) .
N5 H5N1 F1 0.89(3) 1.92(3) 2.7884(19) 165(3) .
N5 H5N2 O1 0.93(3) 2.11(3) 3.027(2) 168(3) 4_575

loop_
_geom_torsion_atom_site_label_1
_geom_torsion_atom_site_label_2
_geom_torsion_atom_site_label_3
_geom_torsion_atom_site_label_4
_geom_torsion
C6 C1 C2 C3 0.0(3)
C1 C2 C3 C4 -1.5(3)
C2 C3 C4 C5 1.9(3)
C3 C4 C5 C6 -0.9(3)
C2 C1 C6 C5 1.0(3)
C2 C1 C6 C7 -177.83(19)
C4 C5 C6 C1 -0.6(3)
C4 C5 C6 C7 178.36(17)
C8 N1 C7 O1 2.9(3)
C8 N1 C7 C6 -179.20(15)
C1 C6 C7 O1 177.14(18)
C5 C6 C7 O1 -1.8(2)
C1 C6 C7 N1 -0.9(3)
C5 C6 C7 N1 -179.77(16)
C7 N1 C8 C9 34.4(2)
C7 N1 C8 C13 -146.75(16)
C13 C8 C9 C10 0.5(3)
N1 C8 C9 C10 179.33(16)
C8 C9 C10 C11 -0.8(3)
C9 C10 C11 C12 0.0(3)
C10 C11 C12 C13 1.2(3)
C11 C12 C13 C8 -1.5(2)
C11 C12 C13 N2 179.51(16)
C9 C8 C13 C12 0.7(2)
N1 C8 C13 C12 -178.18(15)
C9 C8 C13 N2 179.65(15)
N1 C8 C13 N2 0.8(2)
C14 N2 C13 C12 -38.6(2)
C14 N2 C13 C8 142.47(16)
C13 N2 C14 O2 -1.6(3)
C13 N2 C14 C15 -179.70(14)
C19 N4 C15 C16 0.7(2)
C19 N4 C15 C14 179.52(14)
O2 C14 C15 N4 -171.85(15)
N2 C14 C15 N4 6.3(2)
O2 C14 C15 C16 7.0(2)
N2 C14 C15 C16 -174.80(15)
N4 C15 C16 C17 -0.2(3)
C14 C15 C16 C17 -178.96(15)
C15 C16 C17 C18 -0.3(3)
C16 C17 C18 C19 0.2(3)
C15 N4 C19 C18 -0.8(2)
C15 N4 C19 C20 179.85(14)
C17 C18 C19 N4 0.4(3)
C17 C18 C19 C20 179.71(16)
C21 N3 C20 O3 -0.8(3)
C21 N3 C20 C19 179.99(15)
N4 C19 C20 O3 175.76(16)
C18 C19 C20 O3 -3.6(2)
N4 C19 C20 N3 -5.0(2)
C18 C19 C20 N3 175.59(15)
C20 N3 C21 C22 -41.6(2)
C20 N3 C21 C26 139.00(18)
C26 C21 C22 C23 0.4(3)
N3 C21 C22 C23 -179.02(18)
C21 C22 C23 C24 1.2(3)
C22 C23 C24 C25 -0.8(4)
C23 C24 C25 C26 -1.3(4)
C24 C25 C26 N5 -173.0(2)
C24 C25 C26 C21 2.8(3)
C22 C21 C26 N5 173.47(18)
N3 C21 C26 N5 -7.1(3)
C22 C21 C26 C25 -2.4(3)
N3 C21 C26 C25 177.06(17)
C101 C102 C103 C104 -177.35(18)
C108 N6 C104 C103 -58.3(2)
C116 N6 C104 C103 60.5(2)
C112 N6 C104 C103 -178.52(16)
C102 C103 C104 N6 179.02(15)
C105 C106 C107 C108 80.6(2)
C104 N6 C108 C107 -51.3(2)
C116 N6 C108 C107 -172.94(16)
C112 N6 C108 C107 66.0(2)
C106 C107 C108 N6 -165.55(16)
C109 C110 C111 C112 -174.1(2)
C110 C111 C112 N6 -170.82(19)
C108 N6 C112 C111 63.5(2)
C104 N6 C112 C111 -176.42(18)
C116 N6 C112 C111 -55.0(2)
C113 C114 C115 C116 -62.3(3)
C108 N6 C116 C115 -176.02(16)
C104 N6 C116 C115 62.9(2)
C112 N6 C116 C115 -55.0(2)
C114 C115 C116 N6 -167.52(17)

loop_
_exptl_oxdiff_crystal_face_indexfrac_h
_exptl_oxdiff_crystal_face_indexfrac_k
_exptl_oxdiff_crystal_face_indexfrac_l
_exptl_oxdiff_crystal_face_x
_exptl_oxdiff_crystal_face_y
_exptl_oxdiff_crystal_face_z
4.9923 -0.9943 -9.9977 -0.0074 -0.7390 0.6571
-4.9923 0.9943 9.9977 0.0074 0.7390 -0.6571
5.9120 -5.9736 4.0009 0.0283 0.7001 0.6930
-5.9120 5.9736 -4.0009 -0.0283 -0.7001 -0.6930
-7.0689 -5.9826 -2.0044 -0.9213 0.1575 0.2731
0.9122 -6.9741 -4.0011 -0.5487 0.0844 0.8091
-12.0271 -2.9966 -0.0058 -0.9618 0.1263 -0.3003
-5.9719 0.9915 -9.0019 -0.5165 -0.8178 -0.0784
0.9703 -2.9895 -9.9999 -0.4013 -0.6387 0.6470
2.9988 0.9995 11.0010 0.5263 0.8529 -0.3100
-7.9312 4.9770 3.9977 -0.0307 0.0038 -0.9618
-8.9350 3.9791 -4.0027 -0.3604 -0.5958 -0.6556
7.9312 -4.9770 -3.9977 0.0307 -0.0038 0.9618
12.0151 2.0002 -0.9944 0.8641 -0.1499 0.4232
5.0829 6.9778 3.0037 0.8953 -0.1420 -0.4911
-5.0870 -6.9773 0.9961 -0.7980 0.4689 0.3592
8.0720 5.9828 -1.9950 0.8858 -0.4804 -0.0938
